data_2224421
loop_
_publ_author_name
'Zhang, Yong'
'Zang, Hong-Jun'
'Cheng, Bo-Wen'

_publ_section_title 9,9-Dimethyl-12-phenyl-8,9-dihydro-12<i>H</i>-benzo[<i>a</i>]xanthen-11(10<i>H</i>)-one
_journal_coeditor_code RZ2384
_journal_issue 12
_journal_name_full 'Acta Crystallographica Section E'
_journal_page_first o3020
_journal_paper_doi 10.1107/S1600536809046157
_journal_volume 65
_journal_year 2009
_chemical_formula_iupac 'C25 H22 O2'
_chemical_formula_moiety 'C25 H22 O2'
_chemical_formula_sum 'C25 H22 O2'
_chemical_formula_weight 354.43
_chemical_name_systematic
;
9,9-Dimethyl-12-phenyl-8,9-dihydro-12<i>H</i>-benzo[<i>a</i>]xanthen-
11(10<i>H</i>)-one
;
_space_group_IT_number 2
_symmetry_cell_setting triclinic
_symmetry_space_group_name_Hall '-P 1'
_symmetry_space_group_name_H-M 'P -1'
_atom_sites_solution_hydrogens geom
_atom_sites_solution_primary direct
_atom_sites_solution_secondary difmap
_audit_creation_method SHELXL-97
_cell_angle_alpha 72.78(3)
_cell_angle_beta 80.82(3)
_cell_angle_gamma 62.17(2)
_cell_formula_units_Z 2
_cell_length_a 9.1881(18)
_cell_length_b 9.2317(18)
_cell_length_c 12.866(3)
_cell_measurement_reflns_used 2907
_cell_measurement_temperature 113(2)
_cell_measurement_theta_max 27.849
_cell_measurement_theta_min 2.507
_cell_volume 921.5(4)
_computing_cell_refinement 'CrystalClear (Rigaku/MSC, 2005)'
_computing_data_collection 'CrystalClear (Rigaku/MSC, 2005)'
_computing_data_reduction 'CrystalClear (Rigaku/MSC, 2005)'
_computing_molecular_graphics 'SHELXTL (Sheldrick, 2008)'
_computing_publication_material 'SHELXTL (Sheldrick, 2008)'
_computing_structure_refinement 'SHELXL97 (Sheldrick, 2008)'
_computing_structure_solution 'SHELXS97 (Sheldrick, 2008)'
_diffrn_ambient_temperature 113(2)
_diffrn_detector_area_resol_mean 7.31
_diffrn_measured_fraction_theta_full 0.992
_diffrn_measured_fraction_theta_max 0.980
_diffrn_measurement_device_type 'Rigaku Saturn CCD area-detector'
_diffrn_measurement_method '\w and \f'
_diffrn_radiation_monochromator confocal
_diffrn_radiation_source 'rotating anode'
_diffrn_radiation_type MoK\a
_diffrn_radiation_wavelength 0.71073
_diffrn_reflns_av_R_equivalents 0.0270
_diffrn_reflns_av_sigmaI/netI 0.0510
_diffrn_reflns_limit_h_max 11
_diffrn_reflns_limit_h_min -12
_diffrn_reflns_limit_k_max 12
_diffrn_reflns_limit_k_min -12
_diffrn_reflns_limit_l_max 13
_diffrn_reflns_limit_l_min -16
_diffrn_reflns_number 8318
_diffrn_reflns_theta_full 25.00
_diffrn_reflns_theta_max 27.85
_diffrn_reflns_theta_min 2.51
_diffrn_standards_decay_% 0
_diffrn_standards_interval_count 0
_diffrn_standards_interval_time 0
_diffrn_standards_number 0
_exptl_absorpt_coefficient_mu 0.079
_exptl_absorpt_correction_T_max 0.9890
_exptl_absorpt_correction_T_min 0.9843
_exptl_absorpt_correction_type multi-scan
_exptl_absorpt_process_details '(CrystalClear; Rigaku/MSC, 2005)'
_exptl_crystal_colour colourless
_exptl_crystal_density_diffrn 1.277
_exptl_crystal_density_method 'not measured'
_exptl_crystal_description prism
_exptl_crystal_F_000 376
_exptl_crystal_size_max 0.20
_exptl_crystal_size_mid 0.18
_exptl_crystal_size_min 0.14
_refine_diff_density_max 0.266
_refine_diff_density_min -0.259
_refine_ls_extinction_method none
_refine_ls_goodness_of_fit_ref 0.968
_refine_ls_hydrogen_treatment constr
_refine_ls_matrix_type full
_refine_ls_number_parameters 246
_refine_ls_number_reflns 4294
_refine_ls_number_restraints 0
_refine_ls_restrained_S_all 0.968
_refine_ls_R_factor_all 0.0579
_refine_ls_R_factor_gt 0.0395
_refine_ls_shift/su_max 0.000
_refine_ls_shift/su_mean 0.000
_refine_ls_structure_factor_coef Fsqd
_refine_ls_weighting_details 'calc w=1/[\s^2^(Fo^2^)+(0.0691P)^2^] where P=(Fo^2^+2Fc^2^)/3'
_refine_ls_weighting_scheme calc
_refine_ls_wR_factor_gt 0.1057
_refine_ls_wR_factor_ref 0.1137
_reflns_number_gt 2797
_reflns_number_total 4294
_reflns_threshold_expression I>2\s(I)
_cod_data_source_file rz2384.cif
_cod_data_source_block I
_cod_depositor_comments
;
The following automatic conversions were performed:
'_symmetry_cell_setting' value 'Triclinic' changed to 'triclinic'
according to '/home/saulius/struct/CIF-dictionaries/cif_core.dic'
dictionary named 'cif_core.dic' version 2.4.1 from 2010-06-29.

Automatic conversion script
Id: cif_fix_enum 1527 2010-12-29 10:47:43Z saulius 

The following automatic conversions were performed:

'_symmetry_cell_setting' value 'Triclinic' changed to 'triclinic'
according to /home/saulius/struct/CIF-dictionaries/cif_core.dic
dictionary named 'cif_core.dic' version 2.4.1 from 2010-06-29.

Automatic conversion script
Id: cif_fix_values 1715 2011-07-08 13:25:40Z adriana 
;
_cod_original_cell_volume 921.6(3)
_cod_database_code 2224421
_cod_database_fobs_code 2224421

loop_
_symmetry_equiv_pos_as_xyz
'x, y, z'
'-x, -y, -z'

loop_
_atom_site_type_symbol
_atom_site_label
_atom_site_fract_x
_atom_site_fract_y
_atom_site_fract_z
_atom_site_U_iso_or_equiv
_atom_site_adp_type
_atom_site_calc_flag
_atom_site_refinement_flags
_atom_site_occupancy
_atom_site_disorder_assembly
_atom_site_disorder_group
O O1 0.80464(10) 0.56824(10) 0.17827(6) 0.0210(2) Uani d . 1 . .
O O2 1.16069(10) 0.04959(11) 0.40301(7) 0.0304(3) Uani d . 1 . .
C C1 0.66568(14) 0.56096(15) 0.23792(9) 0.0183(3) Uani d . 1 . .
C C2 0.51931(15) 0.71327(15) 0.21330(10) 0.0233(3) Uani d . 1 . .
H H2 0.5195 0.8081 0.1582 0.028 Uiso calc R 1 . .
C C3 0.37777(14) 0.72247(16) 0.26954(10) 0.0248(3) Uani d . 1 . .
H H3 0.2786 0.8242 0.2530 0.030 Uiso calc R 1 . .
C C4 0.37678(14) 0.58228(16) 0.35227(10) 0.0210(3) Uani d . 1 . .
C C5 0.23201(15) 0.59156(17) 0.41469(10) 0.0258(3) Uani d . 1 . .
H H5 0.1328 0.6938 0.4003 0.031 Uiso calc R 1 . .
C C6 0.23318(15) 0.45569(18) 0.49505(10) 0.0268(3) Uani d . 1 . .
H H6 0.1352 0.4639 0.5361 0.032 Uiso calc R 1 . .
C C7 0.37922(15) 0.30371(17) 0.51717(10) 0.0240(3) Uani d . 1 . .
H H7 0.3792 0.2096 0.5731 0.029 Uiso calc R 1 . .
C C8 0.52136(14) 0.28998(16) 0.45884(9) 0.0203(3) Uani d . 1 . .
H H8 0.6188 0.1862 0.4748 0.024 Uiso calc R 1 . .
C C9 0.52538(14) 0.42815(15) 0.37510(9) 0.0175(3) Uani d . 1 . .
C C10 0.67273(13) 0.41870(14) 0.31377(9) 0.0165(2) Uani d . 1 . .
C C11 0.83294(13) 0.25608(14) 0.32854(9) 0.0165(3) Uani d . 1 . .
H H11 0.8452 0.1939 0.4073 0.020 Uiso calc R 1 . .
C C12 0.97420(13) 0.30107(15) 0.29088(9) 0.0171(3) Uani d . 1 . .
C C13 1.13999(14) 0.17861(16) 0.33168(9) 0.0193(3) Uani d . 1 . .
C C14 1.28077(15) 0.22110(17) 0.28404(10) 0.0244(3) Uani d . 1 . .
H H14A 1.3836 0.1144 0.2888 0.029 Uiso calc R 1 . .
H H14B 1.2938 0.2853 0.3284 0.029 Uiso calc R 1 . .
C C15 1.25745(14) 0.32512(16) 0.16526(9) 0.0205(3) Uani d . 1 . .
C C16 1.09217(14) 0.48479(15) 0.15974(10) 0.0221(3) Uani d . 1 . .
H H16A 1.1030 0.5620 0.1941 0.027 Uiso calc R 1 . .
H H16B 1.0646 0.5445 0.0825 0.027 Uiso calc R 1 . .
C C17 0.95571(14) 0.44364(15) 0.21571(9) 0.0183(3) Uani d . 1 . .
C C18 0.83235(13) 0.14387(14) 0.26191(9) 0.0167(3) Uani d . 1 . .
C C19 0.82901(15) -0.01023(15) 0.31132(10) 0.0225(3) Uani d . 1 . .
H H19 0.8283 -0.0485 0.3885 0.027 Uiso calc R 1 . .
C C20 0.82669(16) -0.10895(16) 0.24890(11) 0.0283(3) Uani d . 1 . .
H H20 0.8240 -0.2139 0.2838 0.034 Uiso calc R 1 . .
C C21 0.82820(15) -0.05570(17) 0.13675(11) 0.0263(3) Uani d . 1 . .
H H21 0.8265 -0.1235 0.0944 0.032 Uiso calc R 1 . .
C C22 0.83223(15) 0.09814(16) 0.08610(10) 0.0233(3) Uani d . 1 . .
H H22 0.8335 0.1358 0.0089 0.028 Uiso calc R 1 . .
C C23 0.83433(14) 0.19590(15) 0.14836(9) 0.0197(3) Uani d . 1 . .
H H23 0.8372 0.3007 0.1132 0.024 Uiso calc R 1 . .
C C24 1.25856(16) 0.21964(16) 0.09293(10) 0.0247(3) Uani d . 1 . .
H H24A 1.2394 0.2881 0.0175 0.037 Uiso calc R 1 . .
H H24B 1.1714 0.1834 0.1179 0.037 Uiso calc R 1 . .
H H24C 1.3655 0.1198 0.0971 0.037 Uiso calc R 1 . .
C C25 1.39520(16) 0.37858(19) 0.12682(11) 0.0319(3) Uani d . 1 . .
H H25A 1.5017 0.2776 0.1341 0.048 Uiso calc R 1 . .
H H25B 1.3928 0.4495 0.1713 0.048 Uiso calc R 1 . .
H H25C 1.3796 0.4430 0.0504 0.048 Uiso calc R 1 . .

loop_
_atom_site_aniso_label
_atom_site_aniso_U_11
_atom_site_aniso_U_22
_atom_site_aniso_U_33
_atom_site_aniso_U_12
_atom_site_aniso_U_13
_atom_site_aniso_U_23
O1 0.0171(4) 0.0158(4) 0.0237(5) -0.0045(3) -0.0001(3) -0.0013(3)
O2 0.0233(5) 0.0274(5) 0.0263(5) -0.0047(4) -0.0044(4) 0.0036(4)
C1 0.0162(6) 0.0188(6) 0.0185(6) -0.0062(5) 0.0009(5) -0.0064(5)
C2 0.0242(6) 0.0158(6) 0.0233(7) -0.0037(5) -0.0038(5) -0.0030(5)
C3 0.0182(6) 0.0192(6) 0.0289(7) 0.0009(5) -0.0049(5) -0.0085(5)
C4 0.0170(6) 0.0229(6) 0.0214(6) -0.0044(5) -0.0020(5) -0.0100(5)
C5 0.0158(6) 0.0306(7) 0.0279(7) -0.0033(5) -0.0016(5) -0.0143(6)
C6 0.0182(6) 0.0419(8) 0.0238(7) -0.0136(6) 0.0041(5) -0.0150(6)
C7 0.0244(6) 0.0313(7) 0.0197(6) -0.0144(6) 0.0003(5) -0.0081(5)
C8 0.0186(6) 0.0233(6) 0.0190(6) -0.0076(5) -0.0012(5) -0.0081(5)
C9 0.0157(5) 0.0200(6) 0.0162(6) -0.0051(5) -0.0014(4) -0.0079(5)
C10 0.0159(5) 0.0159(5) 0.0167(6) -0.0043(5) -0.0021(4) -0.0067(5)
C11 0.0161(5) 0.0141(5) 0.0160(6) -0.0040(4) -0.0015(4) -0.0033(4)
C12 0.0151(5) 0.0180(6) 0.0171(6) -0.0053(5) -0.0008(4) -0.0065(5)
C13 0.0181(6) 0.0227(6) 0.0148(6) -0.0058(5) -0.0019(5) -0.0064(5)
C14 0.0181(6) 0.0323(7) 0.0221(7) -0.0098(5) -0.0034(5) -0.0070(5)
C15 0.0173(6) 0.0239(6) 0.0207(7) -0.0090(5) 0.0001(5) -0.0069(5)
C16 0.0223(6) 0.0199(6) 0.0255(7) -0.0108(5) 0.0012(5) -0.0062(5)
C17 0.0166(6) 0.0184(6) 0.0194(6) -0.0057(5) -0.0012(4) -0.0073(5)
C18 0.0123(5) 0.0163(5) 0.0195(6) -0.0042(4) 0.0009(4) -0.0060(5)
C19 0.0248(6) 0.0190(6) 0.0205(6) -0.0087(5) 0.0036(5) -0.0044(5)
C20 0.0333(7) 0.0208(6) 0.0329(8) -0.0146(6) 0.0086(6) -0.0105(6)
C21 0.0259(7) 0.0263(7) 0.0317(8) -0.0119(5) 0.0041(5) -0.0164(6)
C22 0.0226(6) 0.0264(7) 0.0208(6) -0.0098(5) 0.0001(5) -0.0081(5)
C23 0.0196(6) 0.0181(6) 0.0207(6) -0.0083(5) 0.0003(5) -0.0044(5)
C24 0.0261(6) 0.0259(7) 0.0205(7) -0.0100(5) 0.0017(5) -0.0079(5)
C25 0.0240(7) 0.0409(8) 0.0344(8) -0.0176(6) 0.0018(6) -0.0104(7)

loop_
_atom_type_symbol
_atom_type_description
_atom_type_scat_dispersion_real
_atom_type_scat_dispersion_imag
_atom_type_scat_source
C C 0.0033 0.0016 'International Tables Vol C Tables 4.2.6.8 and 6.1.1.4'
H H 0.0000 0.0000 'International Tables Vol C Tables 4.2.6.8 and 6.1.1.4'
O O 0.0106 0.0060 'International Tables Vol C Tables 4.2.6.8 and 6.1.1.4'

loop_
_geom_angle_atom_site_label_1
_geom_angle_atom_site_label_2
_geom_angle_atom_site_label_3
_geom_angle_site_symmetry_1
_geom_angle_site_symmetry_3
_geom_angle
_geom_angle_publ_flag
C17 O1 C1 . . 117.38(9) ?
C10 C1 O1 . . 122.50(10) ?
C10 C1 C2 . . 123.34(11) ?
O1 C1 C2 . . 114.16(10) ?
C3 C2 C1 . . 119.12(11) ?
C3 C2 H2 . . 120.4 ?
C1 C2 H2 . . 120.4 ?
C2 C3 C4 . . 120.76(11) ?
C2 C3 H3 . . 119.6 ?
C4 C3 H3 . . 119.6 ?
C3 C4 C5 . . 121.59(11) ?
C3 C4 C9 . . 119.45(11) ?
C5 C4 C9 . . 118.96(11) ?
C6 C5 C4 . . 120.98(12) ?
C6 C5 H5 . . 119.5 ?
C4 C5 H5 . . 119.5 ?
C5 C6 C7 . . 120.07(12) ?
C5 C6 H6 . . 120.0 ?
C7 C6 H6 . . 120.0 ?
C8 C7 C6 . . 120.65(12) ?
C8 C7 H7 . . 119.7 ?
C6 C7 H7 . . 119.7 ?
C7 C8 C9 . . 121.00(11) ?
C7 C8 H8 . . 119.5 ?
C9 C8 H8 . . 119.5 ?
C8 C9 C4 . . 118.34(11) ?
C8 C9 C10 . . 122.35(10) ?
C4 C9 C10 . . 119.31(11) ?
C1 C10 C9 . . 117.94(10) ?
C1 C10 C11 . . 119.67(10) ?
C9 C10 C11 . . 122.36(10) ?
C12 C11 C10 . . 108.68(9) ?
C12 C11 C18 . . 109.88(10) ?
C10 C11 C18 . . 110.04(10) ?
C12 C11 H11 . . 109.4 ?
C10 C11 H11 . . 109.4 ?
C18 C11 H11 . . 109.4 ?
C17 C12 C13 . . 118.84(11) ?
C17 C12 C11 . . 121.87(10) ?
C13 C12 C11 . . 119.12(10) ?
O2 C13 C12 . . 120.62(11) ?
O2 C13 C14 . . 121.87(11) ?
C12 C13 C14 . . 117.49(10) ?
C13 C14 C15 . . 113.72(10) ?
C13 C14 H14A . . 108.8 ?
C15 C14 H14A . . 108.8 ?
C13 C14 H14B . . 108.8 ?
C15 C14 H14B . . 108.8 ?
H14A C14 H14B . . 107.7 ?
C25 C15 C24 . . 109.07(11) ?
C25 C15 C14 . . 110.56(11) ?
C24 C15 C14 . . 109.76(11) ?
C25 C15 C16 . . 108.86(11) ?
C24 C15 C16 . . 111.11(10) ?
C14 C15 C16 . . 107.46(10) ?
C17 C16 C15 . . 112.02(10) ?
C17 C16 H16A . . 109.2 ?
C15 C16 H16A . . 109.2 ?
C17 C16 H16B . . 109.2 ?
C15 C16 H16B . . 109.2 ?
H16A C16 H16B . . 107.9 ?
C12 C17 O1 . . 122.42(11) ?
C12 C17 C16 . . 125.56(11) ?
O1 C17 C16 . . 111.98(10) ?
C19 C18 C23 . . 118.23(12) ?
C19 C18 C11 . . 121.73(10) ?
C23 C18 C11 . . 120.04(11) ?
C18 C19 C20 . . 120.59(12) ?
C18 C19 H19 . . 119.7 ?
C20 C19 H19 . . 119.7 ?
C21 C20 C19 . . 120.56(12) ?
C21 C20 H20 . . 119.7 ?
C19 C20 H20 . . 119.7 ?
C20 C21 C22 . . 119.49(13) ?
C20 C21 H21 . . 120.3 ?
C22 C21 H21 . . 120.3 ?
C23 C22 C21 . . 119.78(12) ?
C23 C22 H22 . . 120.1 ?
C21 C22 H22 . . 120.1 ?
C22 C23 C18 . . 121.36(11) ?
C22 C23 H23 . . 119.3 ?
C18 C23 H23 . . 119.3 ?
C15 C24 H24A . . 109.5 ?
C15 C24 H24B . . 109.5 ?
H24A C24 H24B . . 109.5 ?
C15 C24 H24C . . 109.5 ?
H24A C24 H24C . . 109.5 ?
H24B C24 H24C . . 109.5 ?
C15 C25 H25A . . 109.5 ?
C15 C25 H25B . . 109.5 ?
H25A C25 H25B . . 109.5 ?
C15 C25 H25C . . 109.5 ?
H25A C25 H25C . . 109.5 ?
H25B C25 H25C . . 109.5 ?

loop_
_geom_bond_atom_site_label_1
_geom_bond_atom_site_label_2
_geom_bond_site_symmetry_2
_geom_bond_distance
_geom_bond_publ_flag
O1 C17 . 1.3697(15) ?
O1 C1 . 1.4002(14) ?
O2 C13 . 1.2224(15) ?
C1 C10 . 1.3651(16) ?
C1 C2 . 1.4116(17) ?
C2 C3 . 1.3620(17) ?
C2 H2 . 0.9500 ?
C3 C4 . 1.4144(18) ?
C3 H3 . 0.9500 ?
C4 C5 . 1.4195(17) ?
C4 C9 . 1.4287(17) ?
C5 C6 . 1.3659(19) ?
C5 H5 . 0.9500 ?
C6 C7 . 1.4062(19) ?
C6 H6 . 0.9500 ?
C7 C8 . 1.3689(17) ?
C7 H7 . 0.9500 ?
C8 C9 . 1.4167(17) ?
C8 H8 . 0.9500 ?
C9 C10 . 1.4328(16) ?
C10 C11 . 1.5210(16) ?
C11 C12 . 1.5084(16) ?
C11 C18 . 1.5298(17) ?
C11 H11 . 1.0000 ?
C12 C17 . 1.3367(16) ?
C12 C13 . 1.4730(17) ?
C13 C14 . 1.5104(17) ?
C14 C15 . 1.5321(17) ?
C14 H14A . 0.9900 ?
C14 H14B . 0.9900 ?
C15 C25 . 1.5262(17) ?
C15 C24 . 1.5293(18) ?
C15 C16 . 1.5382(17) ?
C16 C17 . 1.4932(17) ?
C16 H16A . 0.9900 ?
C16 H16B . 0.9900 ?
C18 C19 . 1.3886(17) ?
C18 C23 . 1.3964(17) ?
C19 C20 . 1.3902(19) ?
C19 H19 . 0.9500 ?
C20 C21 . 1.3800(19) ?
C20 H20 . 0.9500 ?
C21 C22 . 1.3916(18) ?
C21 H21 . 0.9500 ?
C22 C23 . 1.3805(18) ?
C22 H22 . 0.9500 ?
C23 H23 . 0.9500 ?
C24 H24A . 0.9800 ?
C24 H24B . 0.9800 ?
C24 H24C . 0.9800 ?
C25 H25A . 0.9800 ?
C25 H25B . 0.9800 ?
C25 H25C . 0.9800 ?

loop_
_geom_hbond_atom_site_label_D
_geom_hbond_atom_site_label_H
_geom_hbond_atom_site_label_A
_geom_hbond_site_symmetry_A
_geom_hbond_distance_DH
_geom_hbond_distance_HA
_geom_hbond_distance_DA
_geom_hbond_angle_DHA
C8 H8 O2 2_756 0.95 2.49 3.366(2) 153.7

loop_
_geom_torsion_atom_site_label_1
_geom_torsion_atom_site_label_2
_geom_torsion_atom_site_label_3
_geom_torsion_atom_site_label_4
_geom_torsion_site_symmetry_1
_geom_torsion_site_symmetry_2
_geom_torsion_site_symmetry_3
_geom_torsion_site_symmetry_4
_geom_torsion
_geom_torsion_publ_flag
C17 O1 C1 C10 . . . . -15.68(17) ?
C17 O1 C1 C2 . . . . 163.81(11) ?
C10 C1 C2 C3 . . . . 2.0(2) ?
O1 C1 C2 C3 . . . . -177.51(11) ?
C1 C2 C3 C4 . . . . 0.5(2) ?
C2 C3 C4 C5 . . . . 177.48(13) ?
C2 C3 C4 C9 . . . . -1.5(2) ?
C3 C4 C5 C6 . . . . -179.36(13) ?
C9 C4 C5 C6 . . . . -0.4(2) ?
C4 C5 C6 C7 . . . . 0.1(2) ?
C5 C6 C7 C8 . . . . 0.0(2) ?
C6 C7 C8 C9 . . . . 0.19(19) ?
C7 C8 C9 C4 . . . . -0.50(18) ?
C7 C8 C9 C10 . . . . 178.98(12) ?
C3 C4 C9 C8 . . . . 179.59(11) ?
C5 C4 C9 C8 . . . . 0.59(18) ?
C3 C4 C9 C10 . . . . 0.09(18) ?
C5 C4 C9 C10 . . . . -178.91(12) ?
O1 C1 C10 C9 . . . . 176.12(11) ?
C2 C1 C10 C9 . . . . -3.32(19) ?
O1 C1 C10 C11 . . . . -5.42(18) ?
C2 C1 C10 C11 . . . . 175.13(11) ?
C8 C9 C10 C1 . . . . -177.25(11) ?
C4 C9 C10 C1 . . . . 2.23(18) ?
C8 C9 C10 C11 . . . . 4.34(18) ?
C4 C9 C10 C11 . . . . -176.19(11) ?
C1 C10 C11 C12 . . . . 24.78(15) ?
C9 C10 C11 C12 . . . . -156.83(11) ?
C1 C10 C11 C18 . . . . -95.58(13) ?
C9 C10 C11 C18 . . . . 82.81(14) ?
C10 C11 C12 C17 . . . . -26.92(16) ?
C18 C11 C12 C17 . . . . 93.53(13) ?
C10 C11 C12 C13 . . . . 157.90(11) ?
C18 C11 C12 C13 . . . . -81.65(13) ?
C17 C12 C13 O2 . . . . 177.56(12) ?
C11 C12 C13 O2 . . . . -7.11(18) ?
C17 C12 C13 C14 . . . . -0.99(17) ?
C11 C12 C13 C14 . . . . 174.34(11) ?
O2 C13 C14 C15 . . . . 150.16(12) ?
C12 C13 C14 C15 . . . . -31.31(16) ?
C13 C14 C15 C25 . . . . 174.07(11) ?
C13 C14 C15 C24 . . . . -65.56(14) ?
C13 C14 C15 C16 . . . . 55.38(14) ?
C25 C15 C16 C17 . . . . -169.02(10) ?
C24 C15 C16 C17 . . . . 70.84(13) ?
C14 C15 C16 C17 . . . . -49.25(14) ?
C13 C12 C17 O1 . . . . -176.11(11) ?
C11 C12 C17 O1 . . . . 8.69(19) ?
C13 C12 C17 C16 . . . . 6.36(19) ?
C11 C12 C17 C16 . . . . -168.84(11) ?
C1 O1 C17 C12 . . . . 14.15(18) ?
C1 O1 C17 C16 . . . . -168.01(10) ?
C15 C16 C17 C12 . . . . 20.60(18) ?
C15 C16 C17 O1 . . . . -157.15(10) ?
C12 C11 C18 C19 . . . . 127.33(11) ?
C10 C11 C18 C19 . . . . -113.03(12) ?
C12 C11 C18 C23 . . . . -53.01(13) ?
C10 C11 C18 C23 . . . . 66.63(13) ?
C23 C18 C19 C20 . . . . -0.39(17) ?
C11 C18 C19 C20 . . . . 179.28(11) ?
C18 C19 C20 C21 . . . . 0.21(19) ?
C19 C20 C21 C22 . . . . 0.06(18) ?
C20 C21 C22 C23 . . . . -0.13(18) ?
C21 C22 C23 C18 . . . . -0.05(18) ?
C19 C18 C23 C22 . . . . 0.31(16) ?
C11 C18 C23 C22 . . . . -179.36(10) ?

loop_
_cod_related_entry_id
_cod_related_entry_database
_cod_related_entry_code
1 ChemSpider 28413962
